data_2224384
loop_
_publ_author_name
'Brito, Iv\'an'
'C\'ardenas, Alejandro'
'Albanez, Joselyn'
'Bolte, Michael'
'L\'opez-Rodr\'iguez, Mat\'ias'

_publ_section_title
;
 1-Methyl-4-({5-[(4-methylphenyl)sulfanyl]pentyl}sulfanyl)benzene
;
_journal_coeditor_code OM2292
_journal_issue 12
_journal_name_full 'Acta Crystallographica Section E'
_journal_page_first o2980
_journal_paper_doi 10.1107/S1600536809044870
_journal_volume 65
_journal_year 2009
_chemical_formula_iupac 'C19 H24 S2'
_chemical_formula_moiety 'C19 H24 S2'
_chemical_formula_sum 'C19 H24 S2'
_chemical_formula_weight 316.5
_chemical_name_systematic
;
1-Methyl-4-({5-[(4-methylphenyl)sulfanyl]pentyl}sulfanyl)benzene
;
_space_group_IT_number 2
_symmetry_cell_setting triclinic
_symmetry_space_group_name_Hall '-P 1'
_symmetry_space_group_name_H-M 'P -1'
_atom_sites_solution_hydrogens geom
_atom_sites_solution_primary direct
_atom_sites_solution_secondary difmap
_audit_creation_method 'WinGX routine CIF_UPDATE'
_cell_angle_alpha 84.586(4)
_cell_angle_beta 88.355(4)
_cell_angle_gamma 83.937(4)
_cell_formula_units_Z 4
_cell_length_a 5.7350(3)
_cell_length_b 14.8989(7)
_cell_length_c 20.5873(9)
_cell_measurement_reflns_used 28731
_cell_measurement_temperature 173(2)
_cell_measurement_theta_max 27.6
_cell_measurement_theta_min 2.4
_cell_volume 1741.13(15)
_computing_cell_refinement 'X-AREA (Stoe & Cie, 2001)'
_computing_data_collection 'X-AREA (Stoe & Cie, 2001)'
_computing_data_reduction 'X-AREA (Stoe & Cie, 2001)'
_computing_molecular_graphics 'XP (Sheldrick, 2008)'
_computing_publication_material 'WinGX (Farrugia, 1999)'
_computing_structure_refinement 'SHELXL97 (Sheldrick, 2008)'
_computing_structure_solution 'SHELXS97 (Sheldrick, 2008)'
_diffrn_ambient_temperature 173(2)
_diffrn_measured_fraction_theta_full 0.999
_diffrn_measured_fraction_theta_max 0.997
_diffrn_measurement_device_type 'Stoe IPDS II two-circle'
_diffrn_measurement_method \w
_diffrn_radiation_monochromator graphite
_diffrn_radiation_type MoK\a
_diffrn_radiation_wavelength 0.71073
_diffrn_reflns_av_R_equivalents 0.0456
_diffrn_reflns_limit_h_max 7
_diffrn_reflns_limit_h_min -7
_diffrn_reflns_limit_k_max 19
_diffrn_reflns_limit_k_min -19
_diffrn_reflns_limit_l_max 26
_diffrn_reflns_limit_l_min -26
_diffrn_reflns_number 31941
_diffrn_reflns_theta_full 25
_diffrn_reflns_theta_max 27.22
_diffrn_reflns_theta_min 2.31
_diffrn_standards_number 0
_exptl_absorpt_coefficient_mu 0.298
_exptl_absorpt_correction_T_max 0.9159
_exptl_absorpt_correction_T_min 0.8977
_exptl_absorpt_correction_type multi-scan
_exptl_absorpt_process_details '(MULABS; Spek, 2003; Blessing, 1995)'
_exptl_crystal_colour colourless
_exptl_crystal_density_diffrn 1.207
_exptl_crystal_density_method 'not measured'
_exptl_crystal_description block
_exptl_crystal_F_000 680
_exptl_crystal_size_max 0.37
_exptl_crystal_size_mid 0.32
_exptl_crystal_size_min 0.3
_refine_diff_density_max 0.174
_refine_diff_density_min -0.402
_refine_ls_extinction_method none
_refine_ls_goodness_of_fit_ref 0.995
_refine_ls_hydrogen_treatment constr
_refine_ls_matrix_type full
_refine_ls_number_parameters 383
_refine_ls_number_reflns 7762
_refine_ls_number_restraints 0
_refine_ls_restrained_S_all 0.995
_refine_ls_R_factor_all 0.0438
_refine_ls_R_factor_gt 0.035
_refine_ls_shift/su_max 0.001
_refine_ls_shift/su_mean 0
_refine_ls_structure_factor_coef Fsqd
_refine_ls_weighting_details 'calc w=1/[\s^2^(Fo^2^)+(0.0641P)^2^] where P=(Fo^2^+2Fc^2^)/3'
_refine_ls_weighting_scheme calc
_refine_ls_wR_factor_ref 0.0945
_reflns_number_gt 6312
_reflns_number_total 7762
_reflns_threshold_expression I>2\s(I)
_cod_data_source_file om2292.cif
_cod_data_source_block I
_cod_original_cell_volume 1741.13(14)
_cod_database_code 2224384
_cod_database_fobs_code 2224384

loop_
_symmetry_equiv_pos_as_xyz
'x, y, z'
'-x, -y, -z'

loop_
_atom_site_type_symbol
_atom_site_label
_atom_site_fract_x
_atom_site_fract_y
_atom_site_fract_z
_atom_site_U_iso_or_equiv
_atom_site_adp_type
_atom_site_calc_flag
_atom_site_refinement_flags
_atom_site_occupancy
_atom_site_disorder_assembly
_atom_site_disorder_group
S S1 0.47078(5) 0.34976(2) 0.553712(14) 0.03300(8) Uani d . 1 . .
S S2 0.28810(6) 0.27344(2) 0.186815(15) 0.04058(9) Uani d . 1 . .
C C1 0.6130(2) 0.37163(8) 0.47493(5) 0.0295(2) Uani d . 1 . .
H H1A 0.6077 0.4377 0.4626 0.035 Uiso calc R 1 . .
H H1B 0.7791 0.3455 0.4761 0.035 Uiso calc R 1 . .
C C2 0.4783(2) 0.32682(8) 0.42613(5) 0.0308(2) Uani d . 1 . .
H H2A 0.4963 0.2604 0.4375 0.037 Uiso calc R 1 . .
H H2B 0.3094 0.3482 0.4299 0.037 Uiso calc R 1 . .
C C3 0.5604(2) 0.34685(8) 0.35559(6) 0.0311(2) Uani d . 1 . .
H H3A 0.7281 0.3242 0.3511 0.037 Uiso calc R 1 . .
H H3B 0.5444 0.4132 0.344 0.037 Uiso calc R 1 . .
C C4 0.4164(2) 0.30178(8) 0.30902(6) 0.0321(2) Uani d . 1 . .
H H4A 0.4401 0.2352 0.3193 0.039 Uiso calc R 1 . .
H H4B 0.2479 0.3215 0.3159 0.039 Uiso calc R 1 . .
C C5 0.4831(2) 0.32489(9) 0.23764(6) 0.0348(3) Uani d . 1 . .
H H5A 0.648 0.3013 0.2293 0.042 Uiso calc R 1 . .
H H5B 0.4674 0.3915 0.2272 0.042 Uiso calc R 1 . .
C C11 0.64268(19) 0.39437(7) 0.61017(5) 0.0271(2) Uani d . 1 . .
C C12 0.8360(2) 0.44212(8) 0.59405(6) 0.0310(2) Uani d . 1 . .
H H12 0.8835 0.4529 0.5497 0.037 Uiso calc R 1 . .
C C13 0.9589(2) 0.47391(8) 0.64276(6) 0.0325(2) Uani d . 1 . .
H H13 1.0902 0.5063 0.631 0.039 Uiso calc R 1 . .
C C14 0.8954(2) 0.45972(8) 0.70837(6) 0.0305(2) Uani d . 1 . .
C C15 0.7008(2) 0.41199(8) 0.72387(6) 0.0324(2) Uani d . 1 . .
H H15 0.6531 0.4015 0.7683 0.039 Uiso calc R 1 . .
C C16 0.5764(2) 0.37974(8) 0.67601(6) 0.0317(2) Uani d . 1 . .
H H16 0.4451 0.3474 0.6879 0.038 Uiso calc R 1 . .
C C17 1.0314(2) 0.49382(9) 0.76097(6) 0.0399(3) Uani d . 1 . .
H H17A 1.1982 0.4899 0.7486 0.06 Uiso calc PR 0.5 . .
H H17B 1.0107 0.4567 0.8022 0.06 Uiso calc PR 0.5 . .
H H17C 0.9737 0.5571 0.7663 0.06 Uiso calc PR 0.5 . .
H H17D 0.9235 0.5125 0.7961 0.06 Uiso calc PR 0.5 . .
H H17E 1.1111 0.5457 0.7425 0.06 Uiso calc PR 0.5 . .
H H17F 1.148 0.4454 0.7784 0.06 Uiso calc PR 0.5 . .
C C21 0.3592(2) 0.32102(8) 0.10740(6) 0.0319(2) Uani d . 1 . .
C C22 0.5809(2) 0.30352(9) 0.07944(6) 0.0393(3) Uani d . 1 . .
H H22 0.7016 0.269 0.1044 0.047 Uiso calc R 1 . .
C C23 0.6276(2) 0.33592(9) 0.01566(6) 0.0412(3) Uani d . 1 . .
H H23 0.7806 0.3236 -0.0024 0.049 Uiso calc R 1 . .
C C24 0.4553(2) 0.38607(8) -0.02229(6) 0.0374(3) Uani d . 1 . .
C C25 0.2359(2) 0.40369(9) 0.00603(6) 0.0435(3) Uani d . 1 . .
H H25 0.115 0.4378 -0.0191 0.052 Uiso calc R 1 . .
C C26 0.1878(2) 0.37279(9) 0.07023(6) 0.0404(3) Uani d . 1 . .
H H26 0.0365 0.3872 0.0888 0.048 Uiso calc R 1 . .
C C27 0.5064(3) 0.41786(11) -0.09241(7) 0.0546(4) Uani d . 1 . .
H H27A 0.6694 0.4321 -0.097 0.082 Uiso calc PR 0.5 . .
H H27B 0.4009 0.4722 -0.1056 0.082 Uiso calc PR 0.5 . .
H H27C 0.4822 0.3699 -0.1203 0.082 Uiso calc PR 0.5 . .
H H27D 0.3656 0.4174 -0.1182 0.082 Uiso calc PR 0.5 . .
H H27E 0.6341 0.3773 -0.1097 0.082 Uiso calc PR 0.5 . .
H H27F 0.5528 0.4796 -0.095 0.082 Uiso calc PR 0.5 . .
S S1A -0.03887(5) 0.84904(2) 0.557886(14) 0.03438(9) Uani d . 1 . .
S S2A -0.12726(6) 0.76554(2) 0.184136(15) 0.04023(9) Uani d . 1 . .
C C1A 0.1026(2) 0.87023(8) 0.47906(5) 0.0304(2) Uani d . 1 . .
H H1A1 0.098 0.9362 0.4668 0.037 Uiso calc R 1 . .
H H1A2 0.2685 0.844 0.4803 0.037 Uiso calc R 1 . .
C C2A -0.0309(2) 0.82581(8) 0.42979(6) 0.0314(2) Uani d . 1 . .
H H2A1 -0.017 0.7595 0.4414 0.038 Uiso calc R 1 . .
H H2A2 -0.1992 0.8486 0.4321 0.038 Uiso calc R 1 . .
C C3A 0.0611(2) 0.84496(8) 0.36032(6) 0.0320(2) Uani d . 1 . .
H H3A1 0.2301 0.8232 0.3582 0.038 Uiso calc R 1 . .
H H3A2 0.0446 0.9112 0.3484 0.038 Uiso calc R 1 . .
C C4A -0.0691(2) 0.79927(8) 0.31102(6) 0.0330(2) Uani d . 1 . .
H H4A1 -0.0531 0.7329 0.3226 0.04 Uiso calc R 1 . .
H H4A2 -0.238 0.8213 0.3125 0.04 Uiso calc R 1 . .
C C5A 0.0293(2) 0.81981(8) 0.24225(6) 0.0348(3) Uani d . 1 . .
H H5A1 0.198 0.7975 0.2406 0.042 Uiso calc R 1 . .
H H5A2 0.0137 0.8861 0.2306 0.042 Uiso calc R 1 . .
C C11A 0.13591(19) 0.89409(7) 0.61353(5) 0.0280(2) Uani d . 1 . .
C C12A 0.3278(2) 0.94183(8) 0.59637(6) 0.0320(2) Uani d . 1 . .
H H12A 0.3739 0.9519 0.5518 0.038 Uiso calc R 1 . .
C C13A 0.4519(2) 0.97471(8) 0.64446(6) 0.0337(3) Uani d . 1 . .
H H13A 0.5825 1.0072 0.632 0.04 Uiso calc R 1 . .
C C14A 0.3910(2) 0.96155(8) 0.71021(6) 0.0321(2) Uani d . 1 . .
C C15A 0.1984(2) 0.91322(8) 0.72665(6) 0.0349(3) Uani d . 1 . .
H H15A 0.1526 0.9031 0.7712 0.042 Uiso calc R 1 . .
C C16A 0.0728(2) 0.87984(8) 0.67958(6) 0.0335(3) Uani d . 1 . .
H H16A -0.0571 0.847 0.6921 0.04 Uiso calc R 1 . .
C C17A 0.5269(2) 0.99751(10) 0.76193(7) 0.0422(3) Uani d . 1 . .
H H17G 0.66 1.0263 0.7415 0.063 Uiso calc R 1 . .
H H17H 0.5846 0.9474 0.7936 0.063 Uiso calc R 1 . .
H H17I 0.4243 1.0422 0.7843 0.063 Uiso calc R 1 . .
C C21A -0.0231(2) 0.81398(8) 0.10834(6) 0.0330(2) Uani d . 1 . .
C C22A -0.1589(2) 0.81022(8) 0.05391(6) 0.0380(3) Uani d . 1 . .
H H22A -0.2998 0.7818 0.0585 0.046 Uiso calc R 1 . .
C C23A -0.0901(3) 0.84768(9) -0.00686(6) 0.0442(3) Uani d . 1 . .
H H23A -0.1842 0.8438 -0.0436 0.053 Uiso calc R 1 . .
C C24A 0.1144(3) 0.89095(9) -0.01533(6) 0.0428(3) Uani d . 1 . .
C C25A 0.2483(2) 0.89386(9) 0.03914(7) 0.0433(3) Uani d . 1 . .
H H25A 0.3883 0.9229 0.0345 0.052 Uiso calc R 1 . .
C C26A 0.1841(2) 0.85568(9) 0.10038(6) 0.0399(3) Uani d . 1 . .
H H26A 0.281 0.8579 0.1367 0.048 Uiso calc R 1 . .
C C27A 0.1903(3) 0.93199(11) -0.08128(7) 0.0590(4) Uani d . 1 . .
H H27G 0.0689 0.928 -0.1131 0.088 Uiso calc R 1 . .
H H27H 0.3375 0.8989 -0.095 0.088 Uiso calc R 1 . .
H H27I 0.2138 0.9957 -0.0786 0.088 Uiso calc R 1 . .

loop_
_atom_site_aniso_label
_atom_site_aniso_U_11
_atom_site_aniso_U_22
_atom_site_aniso_U_33
_atom_site_aniso_U_12
_atom_site_aniso_U_13
_atom_site_aniso_U_23
S1 0.03288(15) 0.04141(17) 0.02700(15) -0.01181(12) 0.00068(11) -0.00653(12)
S2 0.0536(2) 0.04460(19) 0.02717(16) -0.02117(14) -0.00305(13) -0.00360(13)
C1 0.0319(5) 0.0308(6) 0.0261(5) -0.0043(4) -0.0016(4) -0.0031(4)
C2 0.0353(6) 0.0306(6) 0.0270(6) -0.0059(4) -0.0023(5) -0.0024(4)
C3 0.0359(6) 0.0309(6) 0.0271(6) -0.0059(5) -0.0025(5) -0.0023(4)
C4 0.0385(6) 0.0319(6) 0.0270(6) -0.0075(5) -0.0025(5) -0.0035(5)
C5 0.0407(6) 0.0383(6) 0.0270(6) -0.0098(5) -0.0030(5) -0.0042(5)
C11 0.0280(5) 0.0274(5) 0.0258(5) -0.0014(4) -0.0005(4) -0.0038(4)
C12 0.0325(6) 0.0344(6) 0.0265(6) -0.0063(5) 0.0019(4) -0.0029(4)
C13 0.0307(6) 0.0344(6) 0.0334(6) -0.0081(5) 0.0003(5) -0.0035(5)
C14 0.0312(6) 0.0304(6) 0.0298(6) 0.0009(4) -0.0035(4) -0.0058(4)
C15 0.0351(6) 0.0369(6) 0.0248(5) -0.0015(5) 0.0012(4) -0.0035(5)
C16 0.0309(6) 0.0351(6) 0.0292(6) -0.0057(4) 0.0023(4) -0.0018(5)
C17 0.0397(7) 0.0469(7) 0.0348(7) -0.0040(5) -0.0071(5) -0.0118(5)
C21 0.0396(6) 0.0317(6) 0.0260(6) -0.0071(5) -0.0036(5) -0.0062(4)
C22 0.0374(6) 0.0430(7) 0.0358(7) 0.0036(5) -0.0049(5) -0.0021(5)
C23 0.0378(7) 0.0493(7) 0.0362(7) -0.0030(5) 0.0025(5) -0.0061(6)
C24 0.0496(7) 0.0356(6) 0.0290(6) -0.0107(5) -0.0047(5) -0.0050(5)
C25 0.0450(7) 0.0488(8) 0.0350(7) 0.0032(6) -0.0118(5) -0.0011(6)
C26 0.0354(6) 0.0504(7) 0.0353(7) 0.0002(5) -0.0024(5) -0.0080(6)
C27 0.0749(11) 0.0600(9) 0.0313(7) -0.0205(8) -0.0014(7) -0.0010(6)
S1A 0.03389(16) 0.04282(17) 0.02890(16) -0.01300(12) 0.00289(11) -0.00710(12)
S2A 0.05185(19) 0.04138(18) 0.03061(17) -0.01794(14) -0.00394(13) -0.00413(13)
C1A 0.0326(6) 0.0312(6) 0.0278(6) -0.0038(4) 0.0004(4) -0.0036(4)
C2A 0.0356(6) 0.0299(6) 0.0292(6) -0.0056(5) -0.0010(5) -0.0024(5)
C3A 0.0372(6) 0.0307(6) 0.0287(6) -0.0064(5) -0.0011(5) -0.0030(5)
C4A 0.0396(6) 0.0310(6) 0.0292(6) -0.0061(5) -0.0026(5) -0.0034(5)
C5A 0.0421(7) 0.0341(6) 0.0295(6) -0.0083(5) -0.0042(5) -0.0033(5)
C11A 0.0285(5) 0.0272(5) 0.0285(6) -0.0019(4) 0.0009(4) -0.0038(4)
C12A 0.0330(6) 0.0349(6) 0.0284(6) -0.0068(5) 0.0041(5) -0.0025(5)
C13A 0.0314(6) 0.0358(6) 0.0351(6) -0.0086(5) 0.0026(5) -0.0048(5)
C14A 0.0331(6) 0.0319(6) 0.0317(6) -0.0025(5) -0.0014(5) -0.0060(5)
C15A 0.0384(6) 0.0394(6) 0.0272(6) -0.0063(5) 0.0030(5) -0.0032(5)
C16A 0.0339(6) 0.0371(6) 0.0303(6) -0.0092(5) 0.0038(5) -0.0024(5)
C17A 0.0423(7) 0.0496(8) 0.0372(7) -0.0100(6) -0.0038(6) -0.0106(6)
C21A 0.0376(6) 0.0307(6) 0.0303(6) 0.0003(5) -0.0027(5) -0.0046(5)
C22A 0.0408(7) 0.0371(6) 0.0371(7) -0.0014(5) -0.0063(5) -0.0097(5)
C23A 0.0573(8) 0.0424(7) 0.0324(7) 0.0040(6) -0.0104(6) -0.0081(5)
C24A 0.0546(8) 0.0380(7) 0.0330(6) 0.0066(6) 0.0039(6) -0.0035(5)
C25A 0.0418(7) 0.0458(7) 0.0413(7) -0.0029(6) 0.0039(6) -0.0016(6)
C26A 0.0377(6) 0.0463(7) 0.0354(7) -0.0034(5) -0.0051(5) -0.0024(5)
C27A 0.0834(12) 0.0535(9) 0.0357(8) 0.0062(8) 0.0123(7) -0.0004(6)

loop_
_atom_type_symbol
_atom_type_description
_atom_type_scat_dispersion_real
_atom_type_scat_dispersion_imag
_atom_type_scat_source
C C 0.0033 0.0016 'International Tables Vol C Tables 4.2.6.8 and 6.1.1.4'
H H 0 0 'International Tables Vol C Tables 4.2.6.8 and 6.1.1.4'
S S 0.1246 0.1234 'International Tables Vol C Tables 4.2.6.8 and 6.1.1.4'

loop_
_geom_angle_atom_site_label_1
_geom_angle_atom_site_label_2
_geom_angle_atom_site_label_3
_geom_angle_site_symmetry_1
_geom_angle_site_symmetry_3
_geom_angle
_geom_angle_publ_flag
C11 S1 C1 . . 105.56(5) ?
C21 S2 C5 . . 102.19(6) ?
C2 C1 S1 . . 106.39(8) ?
C2 C1 H1A . . 110.5 ?
S1 C1 H1A . . 110.5 ?
C2 C1 H1B . . 110.5 ?
S1 C1 H1B . . 110.5 ?
H1A C1 H1B . . 108.6 ?
C3 C2 C1 . . 113.25(9) ?
C3 C2 H2A . . 108.9 ?
C1 C2 H2A . . 108.9 ?
C3 C2 H2B . . 108.9 ?
C1 C2 H2B . . 108.9 ?
H2A C2 H2B . . 107.7 ?
C2 C3 C4 . . 110.84(10) ?
C2 C3 H3A . . 109.5 ?
C4 C3 H3A . . 109.5 ?
C2 C3 H3B . . 109.5 ?
C4 C3 H3B . . 109.5 ?
H3A C3 H3B . . 108.1 ?
C5 C4 C3 . . 112.47(10) ?
C5 C4 H4A . . 109.1 ?
C3 C4 H4A . . 109.1 ?
C5 C4 H4B . . 109.1 ?
C3 C4 H4B . . 109.1 ?
H4A C4 H4B . . 107.8 ?
C4 C5 S2 . . 108.48(8) ?
C4 C5 H5A . . 110 ?
S2 C5 H5A . . 110 ?
C4 C5 H5B . . 110 ?
S2 C5 H5B . . 110 ?
H5A C5 H5B . . 108.4 ?
C12 C11 C16 . . 118.61(10) ?
C12 C11 S1 . . 125.13(9) ?
C16 C11 S1 . . 116.26(9) ?
C13 C12 C11 . . 120.12(10) ?
C13 C12 H12 . . 119.9 ?
C11 C12 H12 . . 119.9 ?
C12 C13 C14 . . 121.89(11) ?
C12 C13 H13 . . 119.1 ?
C14 C13 H13 . . 119.1 ?
C13 C14 C15 . . 117.42(11) ?
C13 C14 C17 . . 121.49(11) ?
C15 C14 C17 . . 121.09(11) ?
C16 C15 C14 . . 121.49(11) ?
C16 C15 H15 . . 119.3 ?
C14 C15 H15 . . 119.3 ?
C15 C16 C11 . . 120.47(11) ?
C15 C16 H16 . . 119.8 ?
C11 C16 H16 . . 119.8 ?
C14 C17 H17A . . 109.5 ?
C14 C17 H17B . . 109.5 ?
H17A C17 H17B . . 109.5 ?
C14 C17 H17C . . 109.5 ?
H17A C17 H17C . . 109.5 ?
H17B C17 H17C . . 109.5 ?
C14 C17 H17D . . 109.5 ?
H17A C17 H17D . . 141.1 ?
H17B C17 H17D . . 56.3 ?
H17C C17 H17D . . 56.3 ?
C14 C17 H17E . . 109.5 ?
H17A C17 H17E . . 56.3 ?
H17B C17 H17E . . 141.1 ?
H17C C17 H17E . . 56.3 ?
H17D C17 H17E . . 109.5 ?
C14 C17 H17F . . 109.5 ?
H17A C17 H17F . . 56.3 ?
H17B C17 H17F . . 56.3 ?
H17C C17 H17F . . 141.1 ?
H17D C17 H17F . . 109.5 ?
H17E C17 H17F . . 109.5 ?
C26 C21 C22 . . 118.36(11) ?
C26 C21 S2 . . 119.88(10) ?
C22 C21 S2 . . 121.66(9) ?
C23 C22 C21 . . 120.69(11) ?
C23 C22 H22 . . 119.7 ?
C21 C22 H22 . . 119.7 ?
C22 C23 C24 . . 121.22(12) ?
C22 C23 H23 . . 119.4 ?
C24 C23 H23 . . 119.4 ?
C25 C24 C23 . . 117.71(11) ?
C25 C24 C27 . . 121.70(12) ?
C23 C24 C27 . . 120.58(13) ?
C24 C25 C26 . . 121.62(12) ?
C24 C25 H25 . . 119.2 ?
C26 C25 H25 . . 119.2 ?
C21 C26 C25 . . 120.38(12) ?
C21 C26 H26 . . 119.8 ?
C25 C26 H26 . . 119.8 ?
C24 C27 H27A . . 109.5 ?
C24 C27 H27B . . 109.5 ?
H27A C27 H27B . . 109.5 ?
C24 C27 H27C . . 109.5 ?
H27A C27 H27C . . 109.5 ?
H27B C27 H27C . . 109.5 ?
C24 C27 H27D . . 109.5 ?
H27A C27 H27D . . 141.1 ?
H27B C27 H27D . . 56.3 ?
H27C C27 H27D . . 56.3 ?
C24 C27 H27E . . 109.5 ?
H27A C27 H27E . . 56.3 ?
H27B C27 H27E . . 141.1 ?
H27C C27 H27E . . 56.3 ?
H27D C27 H27E . . 109.5 ?
C24 C27 H27F . . 109.5 ?
H27A C27 H27F . . 56.3 ?
H27B C27 H27F . . 56.3 ?
H27C C27 H27F . . 141.1 ?
H27D C27 H27F . . 109.5 ?
H27E C27 H27F . . 109.5 ?
C11A S1A C1A . . 105.09(5) ?
C21A S2A C5A . . 102.30(6) ?
C2A C1A S1A . . 107.21(8) ?
C2A C1A H1A1 . . 110.3 ?
S1A C1A H1A1 . . 110.3 ?
C2A C1A H1A2 . . 110.3 ?
S1A C1A H1A2 . . 110.3 ?
H1A1 C1A H1A2 . . 108.5 ?
C3A C2A C1A . . 112.15(10) ?
C3A C2A H2A1 . . 109.2 ?
C1A C2A H2A1 . . 109.2 ?
C3A C2A H2A2 . . 109.2 ?
C1A C2A H2A2 . . 109.2 ?
H2A1 C2A H2A2 . . 107.9 ?
C2A C3A C4A . . 112.32(10) ?
C2A C3A H3A1 . . 109.1 ?
C4A C3A H3A1 . . 109.1 ?
C2A C3A H3A2 . . 109.1 ?
C4A C3A H3A2 . . 109.1 ?
H3A1 C3A H3A2 . . 107.9 ?
C5A C4A C3A . . 110.57(10) ?
C5A C4A H4A1 . . 109.5 ?
C3A C4A H4A1 . . 109.5 ?
C5A C4A H4A2 . . 109.5 ?
C3A C4A H4A2 . . 109.5 ?
H4A1 C4A H4A2 . . 108.1 ?
C4A C5A S2A . . 110.17(8) ?
C4A C5A H5A1 . . 109.6 ?
S2A C5A H5A1 . . 109.6 ?
C4A C5A H5A2 . . 109.6 ?
S2A C5A H5A2 . . 109.6 ?
H5A1 C5A H5A2 . . 108.1 ?
C12A C11A C16A . . 118.75(11) ?
C12A C11A S1A . . 124.98(9) ?
C16A C11A S1A . . 116.28(9) ?
C13A C12A C11A . . 119.97(11) ?
C13A C12A H12A . . 120 ?
C11A C12A H12A . . 120 ?
C14A C13A C12A . . 122.03(11) ?
C14A C13A H13A . . 119 ?
C12A C13A H13A . . 119 ?
C13A C14A C15A . . 117.29(11) ?
C13A C14A C17A . . 121.57(11) ?
C15A C14A C17A . . 121.14(11) ?
C16A C15A C14A . . 121.59(11) ?
C16A C15A H15A . . 119.2 ?
C14A C15A H15A . . 119.2 ?
C15A C16A C11A . . 120.38(11) ?
C15A C16A H16A . . 119.8 ?
C11A C16A H16A . . 119.8 ?
C14A C17A H17G . . 109.5 ?
C14A C17A H17H . . 109.5 ?
H17G C17A H17H . . 109.5 ?
C14A C17A H17I . . 109.5 ?
H17G C17A H17I . . 109.5 ?
H17H C17A H17I . . 109.5 ?
C22A C21A C26A . . 118.74(12) ?
C22A C21A S2A . . 117.21(10) ?
C26A C21A S2A . . 124.05(10) ?
C23A C22A C21A . . 120.49(13) ?
C23A C22A H22A . . 119.8 ?
C21A C22A H22A . . 119.8 ?
C22A C23A C24A . . 121.39(13) ?
C22A C23A H23A . . 119.3 ?
C24A C23A H23A . . 119.3 ?
C25A C24A C23A . . 117.50(12) ?
C25A C24A C27A . . 120.79(14) ?
C23A C24A C27A . . 121.71(14) ?
C24A C25A C26A . . 122.06(13) ?
C24A C25A H25A . . 119 ?
C26A C25A H25A . . 119 ?
C25A C26A C21A . . 119.82(12) ?
C25A C26A H26A . . 120.1 ?
C21A C26A H26A . . 120.1 ?
C24A C27A H27G . . 109.5 ?
C24A C27A H27H . . 109.5 ?
H27G C27A H27H . . 109.5 ?
C24A C27A H27I . . 109.5 ?
H27G C27A H27I . . 109.5 ?
H27H C27A H27I . . 109.5 ?

loop_
_geom_bond_atom_site_label_1
_geom_bond_atom_site_label_2
_geom_bond_site_symmetry_2
_geom_bond_distance
_geom_bond_publ_flag
S1 C11 . 1.7648(12) ?
S1 C1 . 1.8119(12) ?
S2 C21 . 1.7737(12) ?
S2 C5 . 1.8254(12) ?
C1 C2 . 1.5274(16) ?
C1 H1A . 0.99 ?
C1 H1B . 0.99 ?
C2 C3 . 1.5259(16) ?
C2 H2A . 0.99 ?
C2 H2B . 0.99 ?
C3 C4 . 1.5285(16) ?
C3 H3A . 0.99 ?
C3 H3B . 0.99 ?
C4 C5 . 1.5246(16) ?
C4 H4A . 0.99 ?
C4 H4B . 0.99 ?
C5 H5A . 0.99 ?
C5 H5B . 0.99 ?
C11 C12 . 1.3950(16) ?
C11 C16 . 1.4006(15) ?
C12 C13 . 1.3886(17) ?
C12 H12 . 0.95 ?
C13 C14 . 1.3914(16) ?
C13 H13 . 0.95 ?
C14 C15 . 1.3989(17) ?
C14 C17 . 1.5083(16) ?
C15 C16 . 1.3829(17) ?
C15 H15 . 0.95 ?
C16 H16 . 0.95 ?
C17 H17A . 0.98 ?
C17 H17B . 0.98 ?
C17 H17C . 0.98 ?
C17 H17D . 0.98 ?
C17 H17E . 0.98 ?
C17 H17F . 0.98 ?
C21 C26 . 1.3850(17) ?
C21 C22 . 1.3898(17) ?
C22 C23 . 1.3843(18) ?
C22 H22 . 0.95 ?
C23 C24 . 1.3871(19) ?
C23 H23 . 0.95 ?
C24 C25 . 1.3816(19) ?
C24 C27 . 1.5069(18) ?
C25 C26 . 1.3878(18) ?
C25 H25 . 0.95 ?
C26 H26 . 0.95 ?
C27 H27A . 0.98 ?
C27 H27B . 0.98 ?
C27 H27C . 0.98 ?
C27 H27D . 0.98 ?
C27 H27E . 0.98 ?
C27 H27F . 0.98 ?
S1A C11A . 1.7665(12) ?
S1A C1A . 1.8091(12) ?
S2A C21A . 1.7714(12) ?
S2A C5A . 1.8136(12) ?
C1A C2A . 1.5268(16) ?
C1A H1A1 . 0.99 ?
C1A H1A2 . 0.99 ?
C2A C3A . 1.5223(16) ?
C2A H2A1 . 0.99 ?
C2A H2A2 . 0.99 ?
C3A C4A . 1.5270(16) ?
C3A H3A1 . 0.99 ?
C3A H3A2 . 0.99 ?
C4A C5A . 1.5249(16) ?
C4A H4A1 . 0.99 ?
C4A H4A2 . 0.99 ?
C5A H5A1 . 0.99 ?
C5A H5A2 . 0.99 ?
C11A C12A . 1.3917(16) ?
C11A C16A . 1.3995(16) ?
C12A C13A . 1.3904(17) ?
C12A H12A . 0.95 ?
C13A C14A . 1.3893(17) ?
C13A H13A . 0.95 ?
C14A C15A . 1.3979(17) ?
C14A C17A . 1.5071(17) ?
C15A C16A . 1.3826(17) ?
C15A H15A . 0.95 ?
C16A H16A . 0.95 ?
C17A H17G . 0.98 ?
C17A H17H . 0.98 ?
C17A H17I . 0.98 ?
C21A C22A . 1.3917(17) ?
C21A C26A . 1.3966(18) ?
C22A C23A . 1.3853(19) ?
C22A H22A . 0.95 ?
C23A C24A . 1.396(2) ?
C23A H23A . 0.95 ?
C24A C25A . 1.384(2) ?
C24A C27A . 1.5073(19) ?
C25A C26A . 1.3895(18) ?
C25A H25A . 0.95 ?
C26A H26A . 0.95 ?
C27A H27G . 0.98 ?
C27A H27H . 0.98 ?
C27A H27I . 0.98 ?

loop_
_geom_torsion_atom_site_label_1
_geom_torsion_atom_site_label_2
_geom_torsion_atom_site_label_3
_geom_torsion_atom_site_label_4
_geom_torsion_site_symmetry_1
_geom_torsion_site_symmetry_2
_geom_torsion_site_symmetry_3
_geom_torsion_site_symmetry_4
_geom_torsion
_geom_torsion_publ_flag
C11 S1 C1 C2 . . . . 175.56(7) ?
S1 C1 C2 C3 . . . . 174.21(8) ?
C1 C2 C3 C4 . . . . -178.93(9) ?
C2 C3 C4 C5 . . . . 176.52(10) ?
C3 C4 C5 S2 . . . . -176.47(8) ?
C21 S2 C5 C4 . . . . 171.38(8) ?
C1 S1 C11 C12 . . . . 4.37(12) ?
C1 S1 C11 C16 . . . . -175.58(8) ?
C16 C11 C12 C13 . . . . 0.17(17) ?
S1 C11 C12 C13 . . . . -179.79(9) ?
C11 C12 C13 C14 . . . . -0.04(18) ?
C12 C13 C14 C15 . . . . -0.15(17) ?
C12 C13 C14 C17 . . . . 179.46(11) ?
C13 C14 C15 C16 . . . . 0.23(17) ?
C17 C14 C15 C16 . . . . -179.39(11) ?
C14 C15 C16 C11 . . . . -0.10(18) ?
C12 C11 C16 C15 . . . . -0.10(17) ?
S1 C11 C16 C15 . . . . 179.86(9) ?
C5 S2 C21 C26 . . . . -119.79(11) ?
C5 S2 C21 C22 . . . . 64.01(11) ?
C26 C21 C22 C23 . . . . -1.01(19) ?
S2 C21 C22 C23 . . . . 175.24(10) ?
C21 C22 C23 C24 . . . . -0.4(2) ?
C22 C23 C24 C25 . . . . 0.9(2) ?
C22 C23 C24 C27 . . . . -177.69(13) ?
C23 C24 C25 C26 . . . . 0.1(2) ?
C27 C24 C25 C26 . . . . 178.68(13) ?
C22 C21 C26 C25 . . . . 2.00(19) ?
S2 C21 C26 C25 . . . . -174.33(10) ?
C24 C25 C26 C21 . . . . -1.6(2) ?
C11A S1A C1A C2A . . . . 175.59(8) ?
S1A C1A C2A C3A . . . . 175.80(8) ?
C1A C2A C3A C4A . . . . 178.99(10) ?
C2A C3A C4A C5A . . . . -179.72(10) ?
C3A C4A C5A S2A . . . . -179.81(8) ?
C21A S2A C5A C4A . . . . 170.04(8) ?
C1A S1A C11A C12A . . . . 4.87(12) ?
C1A S1A C11A C16A . . . . -175.20(9) ?
C16A C11A C12A C13A . . . . -0.31(17) ?
S1A C11A C12A C13A . . . . 179.62(9) ?
C11A C12A C13A C14A . . . . 0.00(19) ?
C12A C13A C14A C15A . . . . 0.20(18) ?
C12A C13A C14A C17A . . . . -179.99(11) ?
C13A C14A C15A C16A . . . . -0.09(18) ?
C17A C14A C15A C16A . . . . -179.90(12) ?
C14A C15A C16A C11A . . . . -0.22(19) ?
C12A C11A C16A C15A . . . . 0.41(18) ?
S1A C11A C16A C15A . . . . -179.52(9) ?
C5A S2A C21A C22A . . . . -159.84(10) ?
C5A S2A C21A C26A . . . . 19.71(12) ?
C26A C21A C22A C23A . . . . -0.38(18) ?
S2A C21A C22A C23A . . . . 179.19(10) ?
C21A C22A C23A C24A . . . . -0.73(19) ?
C22A C23A C24A C25A . . . . 0.97(19) ?
C22A C23A C24A C27A . . . . -179.92(12) ?
C23A C24A C25A C26A . . . . -0.1(2) ?
C27A C24A C25A C26A . . . . -179.23(13) ?
C24A C25A C26A C21A . . . . -1.0(2) ?
C22A C21A C26A C25A . . . . 1.22(19) ?
S2A C21A C26A C25A . . . . -178.33(10) ?
